data_4109843
loop_
_publ_author_name
'Stosh A. Kozimor'
'Bart M. Bartlett'
'Jeffrey D. Rinehart'
'Jeffrey R. Long'

_publ_section_title
;
 Magnetic Exchange Coupling in Chloride-Bridged 5f-3d Heterometallic
 Complexes Generated via Insertion into a Uranium(IV) Dimethylpyrazolate
 Dimer
;
_journal_name_full 'Journal of the American Chemical Society'
_journal_page_first 10672
_journal_page_last 10674
_journal_paper_doi 10.1021/ja0725044
_journal_volume 129
_journal_year 2007
_chemical_formula_sum 'C29 H37.33 N10.67 U1.33'
_chemical_formula_weight 852.74
_chemical_name_systematic
; 
 ? 
;
_space_group_IT_number 2
_symmetry_cell_setting triclinic
_symmetry_space_group_name_Hall '-P 1'
_symmetry_space_group_name_H-M 'P -1'
_atom_sites_solution_hydrogens geom
_atom_sites_solution_primary direct
_atom_sites_solution_secondary difmap
_audit_creation_method SHELXL-97
_cell_angle_alpha 91.531(2)
_cell_angle_beta 96.811(2)
_cell_angle_gamma 114.129(2)
_cell_formula_units_Z 3
_cell_length_a 11.7663(13)
_cell_length_b 11.9389(13)
_cell_length_c 19.363(2)
_cell_measurement_reflns_used 1733
_cell_measurement_temperature 160(2)
_cell_measurement_theta_max 20.31
_cell_measurement_theta_min 2.23
_cell_volume 2456.4(5)
_computing_cell_refinement 'Bruker SMART'
_computing_data_collection 'Bruker SMART'
_computing_data_reduction 'Bruker SAINT'
_computing_molecular_graphics 'Bruker SHELXTL'
_computing_publication_material 'Bruker SHELXTL'
_computing_structure_refinement 'SHELXL-97 (Sheldrick, 1997)'
_computing_structure_solution 'SHELXS-97 (Sheldrick, 1990)'
_diffrn_ambient_temperature 160(2)
_diffrn_measured_fraction_theta_full 0.986
_diffrn_measured_fraction_theta_max 0.986
_diffrn_measurement_device_type 'CCD area detector'
_diffrn_measurement_method 'phi and omega scans'
_diffrn_radiation_monochromator graphite
_diffrn_radiation_source 'fine-focus sealed tube'
_diffrn_radiation_type MoK\a
_diffrn_radiation_wavelength 0.71073
_diffrn_reflns_av_R_equivalents 0.0450
_diffrn_reflns_av_sigmaI/netI 0.0954
_diffrn_reflns_limit_h_max 14
_diffrn_reflns_limit_h_min -13
_diffrn_reflns_limit_k_max 7
_diffrn_reflns_limit_k_min -14
_diffrn_reflns_limit_l_max 22
_diffrn_reflns_limit_l_min -23
_diffrn_reflns_number 14468
_diffrn_reflns_theta_full 25.03
_diffrn_reflns_theta_max 25.03
_diffrn_reflns_theta_min 1.06
_exptl_absorpt_coefficient_mu 6.632
_exptl_absorpt_correction_T_max 0.6539
_exptl_absorpt_correction_T_min 0.4793
_exptl_absorpt_correction_type none
_exptl_absorpt_process_details 'Bruker SADABS'
_exptl_crystal_colour green
_exptl_crystal_density_diffrn 1.729
_exptl_crystal_density_meas 0
_exptl_crystal_description rod
_exptl_crystal_F_000 1226
_exptl_crystal_size_max 0.13
_exptl_crystal_size_mid 0.09
_exptl_crystal_size_min 0.07
_refine_diff_density_max 1.549
_refine_diff_density_min -0.975
_refine_diff_density_rms 0.182
_refine_ls_extinction_method none
_refine_ls_goodness_of_fit_ref 1.026
_refine_ls_hydrogen_treatment mixed
_refine_ls_matrix_type full
_refine_ls_number_parameters 547
_refine_ls_number_reflns 8552
_refine_ls_number_restraints 0
_refine_ls_restrained_S_all 1.026
_refine_ls_R_factor_all 0.0759
_refine_ls_R_factor_gt 0.0441
_refine_ls_shift/su_max 0.001
_refine_ls_shift/su_mean 0.000
_refine_ls_structure_factor_coef Fsqd
_refine_ls_weighting_details 'calc w=1/[\s^2^(Fo^2^)+(0.0201P)^2^+0.0637P] where P=(Fo^2^+2Fc^2^)/3'
_refine_ls_weighting_scheme calc
_refine_ls_wR_factor_gt 0.0907
_refine_ls_wR_factor_ref 0.0992
_reflns_number_gt 5928
_reflns_number_total 8552
_reflns_threshold_expression >2sigma(I)
_cod_data_source_file ja0725044si20070410_071842.cif
_cod_data_source_block sak18a
_cod_database_code 4109843

loop_
_symmetry_equiv_pos_as_xyz
'x, y, z'
'-x, -y, -z'

loop_
_atom_site_label
_atom_site_type_symbol
_atom_site_fract_x
_atom_site_fract_y
_atom_site_fract_z
_atom_site_U_iso_or_equiv
_atom_site_adp_type
_atom_site_occupancy
_atom_site_symmetry_multiplicity
_atom_site_calc_flag
_atom_site_refinement_flags
U1 U 0.57304(3) 0.33408(3) 0.281945(16) 0.02070(11) Uani 1 1 d .
U2 U 0.25152(3) 0.08757(3) 0.181716(16) 0.02038(11) Uani 1 1 d .
N2 N 0.5036(7) 0.1536(7) 0.1949(3) 0.0241(18) Uani 1 1 d .
N1 N 0.4809(8) 0.2421(7) 0.1578(4) 0.0290(19) Uani 1 1 d .
N3 N 0.3390(7) 0.1767(6) 0.3042(4) 0.0217(17) Uani 1 1 d .
N4 N 0.3312(7) 0.2754(6) 0.2692(4) 0.0222(17) Uani 1 1 d .
N5 N 0.6125(7) 0.3117(7) 0.4022(4) 0.0257(18) Uani 1 1 d .
N6 N 0.6052(7) 0.2058(7) 0.3694(4) 0.0266(18) Uani 1 1 d .
N9 N 0.7929(7) 0.4139(7) 0.2972(4) 0.0273(18) Uani 1 1 d .
N10 N 0.7588(7) 0.4018(6) 0.2265(4) 0.0260(18) Uani 1 1 d .
N7 N 0.5664(7) 0.5206(7) 0.2454(4) 0.0290(19) Uani 1 1 d .
N8 N 0.5925(7) 0.5332(6) 0.3177(4) 0.0282(18) Uani 1 1 d .
N12 N 0.2003(7) 0.2058(7) 0.0960(4) 0.0257(18) Uani 1 1 d .
N11 N 0.1974(7) 0.1007(7) 0.0620(4) 0.0263(18) Uani 1 1 d .
N14 N 0.2502(7) -0.1053(7) 0.1452(4) 0.0232(17) Uani 1 1 d .
N13 N 0.2776(7) -0.0928(7) 0.2161(4) 0.0271(18) Uani 1 1 d .
N15 N 0.0556(7) -0.0312(7) 0.2121(4) 0.0291(19) Uani 1 1 d .
N16 N 0.0634(7) 0.0844(7) 0.2187(4) 0.0269(18) Uani 1 1 d .
C1 C 0.5091(9) 0.2317(9) 0.0927(5) 0.028(2) Uani 1 1 d .
C2 C 0.5481(10) 0.1372(10) 0.0872(5) 0.043(3) Uani 1 1 d .
H2A H 0.5723 0.1098 0.0472 0.052 Uiso 1 1 calc R
C3 C 0.5445(9) 0.0913(8) 0.1520(5) 0.029(2) Uani 1 1 d .
C4 C 0.4964(10) 0.3147(10) 0.0395(5) 0.045(3) Uani 1 1 d .
H4A H 0.4662 0.3719 0.0596 0.068 Uiso 1 1 calc R
H4B H 0.4361 0.2656 -0.0008 0.068 Uiso 1 1 calc R
H4C H 0.5784 0.3614 0.0245 0.068 Uiso 1 1 calc R
C5 C 0.5758(11) -0.0132(10) 0.1764(6) 0.049(3) Uani 1 1 d .
H5A H 0.5637 -0.0233 0.2255 0.073 Uiso 1 1 calc R
H5B H 0.6636 0.0054 0.1717 0.073 Uiso 1 1 calc R
H5C H 0.5204 -0.0895 0.1480 0.073 Uiso 1 1 calc R
C6 C 0.3023(8) 0.1808(8) 0.3678(4) 0.022(2) Uani 1 1 d .
C7 C 0.2725(8) 0.2818(8) 0.3746(4) 0.025(2) Uani 1 1 d .
H7A H 0.2459 0.3079 0.4141 0.030 Uiso 1 1 calc R
C8 C 0.2891(8) 0.3363(8) 0.3125(5) 0.026(2) Uani 1 1 d .
C10 C 0.2692(9) 0.4460(8) 0.2891(5) 0.031(2) Uani 1 1 d .
H10A H 0.2890 0.4596 0.2415 0.047 Uiso 1 1 calc R
H10B H 0.3242 0.5187 0.3205 0.047 Uiso 1 1 calc R
H10C H 0.1812 0.4315 0.2901 0.047 Uiso 1 1 calc R
C9 C 0.3038(10) 0.0889(9) 0.4178(5) 0.038(3) Uani 1 1 d .
H9A H 0.3296 0.0297 0.3961 0.058 Uiso 1 1 calc R
H9B H 0.2194 0.0453 0.4306 0.058 Uiso 1 1 calc R
H9C H 0.3633 0.1311 0.4598 0.058 Uiso 1 1 calc R
C11 C 0.5600(9) 0.6235(9) 0.2242(5) 0.035(2) Uani 1 1 d .
C12 C 0.5845(9) 0.7062(8) 0.2828(5) 0.034(2) Uani 1 1 d .
H12A H 0.5875 0.7869 0.2829 0.040 Uiso 1 1 calc R
C13 C 0.6033(9) 0.6470(8) 0.3397(5) 0.031(2) Uani 1 1 d .
C14 C 0.5374(11) 0.6405(11) 0.1489(5) 0.052(3) Uani 1 1 d .
H14A H 0.5237 0.5651 0.1211 0.078 Uiso 1 1 calc R
H14B H 0.6107 0.7094 0.1363 0.078 Uiso 1 1 calc R
H14C H 0.4629 0.6581 0.1396 0.078 Uiso 1 1 calc R
C15 C 0.6349(11) 0.6907(10) 0.4143(5) 0.052(3) Uani 1 1 d .
H15A H 0.6431 0.6260 0.4418 0.078 Uiso 1 1 calc R
H15B H 0.5680 0.7108 0.4289 0.078 Uiso 1 1 calc R
H15C H 0.7146 0.7643 0.4218 0.078 Uiso 1 1 calc R
C16 C 0.6545(9) 0.3118(9) 0.4698(5) 0.031(2) Uani 1 1 d .
C17 C 0.6730(10) 0.2082(9) 0.4809(5) 0.038(3) Uani 1 1 d .
H17A H 0.7019 0.1858 0.5240 0.046 Uiso 1 1 calc R
C18 C 0.6405(9) 0.1413(9) 0.4157(5) 0.033(2) Uani 1 1 d .
C19 C 0.6771(12) 0.4207(10) 0.5208(5) 0.052(3) Uani 1 1 d .
H19A H 0.6546 0.4810 0.4961 0.078 Uiso 1 1 calc R
H19B H 0.7660 0.4594 0.5410 0.078 Uiso 1 1 calc R
H19C H 0.6251 0.3918 0.5581 0.078 Uiso 1 1 calc R
C20 C 0.6427(11) 0.0214(10) 0.3957(6) 0.054(3) Uani 1 1 d .
H20A H 0.6143 0.0002 0.3455 0.080 Uiso 1 1 calc R
H20B H 0.5866 -0.0427 0.4217 0.080 Uiso 1 1 calc R
H20C H 0.7286 0.0275 0.4067 0.080 Uiso 1 1 calc R
C21 C 0.9177(10) 0.4715(9) 0.3106(5) 0.036(2) Uani 1 1 d .
C22 C 0.9678(9) 0.4946(8) 0.2502(5) 0.031(2) Uani 1 1 d .
H22A H 1.0544 0.5322 0.2450 0.037 Uiso 1 1 calc R
C23 C 0.8658(10) 0.4515(9) 0.1977(5) 0.031(2) Uani 1 1 d .
C24 C 0.9815(11) 0.4946(12) 0.3872(6) 0.061(4) Uani 1 1 d .
H24A H 0.9169 0.4672 0.4182 0.091 Uiso 1 1 calc R
H24B H 1.0343 0.5828 0.3981 0.091 Uiso 1 1 calc R
H24C H 1.0338 0.4485 0.3940 0.091 Uiso 1 1 calc R
C25 C 0.8618(11) 0.4533(11) 0.1203(5) 0.055(3) Uani 1 1 d .
H25A H 0.7740 0.4162 0.0979 0.082 Uiso 1 1 calc R
H25B H 0.9064 0.4064 0.1041 0.082 Uiso 1 1 calc R
H25C H 0.9022 0.5386 0.1083 0.082 Uiso 1 1 calc R
C26 C 0.2783(9) -0.1981(9) 0.2401(5) 0.031(2) Uani 1 1 d .
C27 C 0.2524(9) -0.2806(9) 0.1821(5) 0.032(2) Uani 1 1 d .
H27A H 0.2489 -0.3615 0.1817 0.038 Uiso 1 1 calc R
C28 C 0.2325(9) -0.2191(8) 0.1244(5) 0.030(2) Uani 1 1 d .
C29 C 0.3011(10) -0.2118(9) 0.3153(5) 0.038(3) Uani 1 1 d .
H29A H 0.3167 -0.1347 0.3420 0.057 Uiso 1 1 calc R
H29B H 0.3745 -0.2309 0.3252 0.057 Uiso 1 1 calc R
H29C H 0.2271 -0.2787 0.3288 0.057 Uiso 1 1 calc R
C30 C 0.1989(12) -0.2639(9) 0.0474(5) 0.050(3) Uani 1 1 d .
H30A H 0.1910 -0.1989 0.0201 0.075 Uiso 1 1 calc R
H30B H 0.1188 -0.3372 0.0400 0.075 Uiso 1 1 calc R
H30C H 0.2652 -0.2847 0.0325 0.075 Uiso 1 1 calc R
C31 C -0.0550(10) -0.1123(9) 0.2300(5) 0.035(2) Uani 1 1 d .
C32 C -0.1167(9) -0.0414(9) 0.2504(5) 0.030(2) Uani 1 1 d .
H32A H -0.1955 -0.0708 0.2674 0.036 Uiso 1 1 calc R
C33 C -0.0420(8) 0.0790(8) 0.2413(4) 0.023(2) Uani 1 1 d .
C34 C -0.0883(11) -0.2457(9) 0.2299(6) 0.052(3) Uani 1 1 d .
H34A H -0.0235 -0.2642 0.2113 0.078 Uiso 1 1 calc R
H34B H -0.1696 -0.2913 0.2008 0.078 Uiso 1 1 calc R
H34C H -0.0940 -0.2701 0.2778 0.078 Uiso 1 1 calc R
C35 C -0.0639(11) 0.1923(9) 0.2552(6) 0.052(3) Uani 1 1 d .
H35A H 0.0069 0.2646 0.2433 0.078 Uiso 1 1 calc R
H35B H -0.0710 0.2018 0.3047 0.078 Uiso 1 1 calc R
H35C H -0.1418 0.1844 0.2267 0.078 Uiso 1 1 calc R
C36 C 0.1614(10) 0.1011(9) -0.0076(5) 0.035(3) Uani 1 1 d .
C37 C 0.1415(9) 0.2060(10) -0.0175(5) 0.037(3) Uani 1 1 d .
H37A H 0.1148 0.2298 -0.0607 0.045 Uiso 1 1 calc R
C38 C 0.1678(9) 0.2698(9) 0.0469(5) 0.033(2) Uani 1 1 d .
C39 C 0.1467(10) -0.0031(10) -0.0581(5) 0.046(3) Uani 1 1 d .
H39A H 0.1697 -0.0627 -0.0330 0.069 Uiso 1 1 calc R
H39B H 0.2017 0.0291 -0.0937 0.069 Uiso 1 1 calc R
H39C H 0.0590 -0.0436 -0.0805 0.069 Uiso 1 1 calc R
C40 C 0.1631(13) 0.3896(10) 0.0685(6) 0.059(4) Uani 1 1 d .
H40A H 0.1876 0.4078 0.1190 0.089 Uiso 1 1 calc R
H40B H 0.0773 0.3832 0.0558 0.089 Uiso 1 1 calc R
H40C H 0.2211 0.4559 0.0445 0.089 Uiso 1 1 calc R
C42 C 1.0185(14) 0.0005(15) 0.5618(7) 0.077(4) Uiso 1 1 d .
C45 C 1.000(4) 0.183(4) 0.525(2) 0.080(12) Uiso 0.50 1 d P
C46 C 0.991(4) 0.179(4) 0.496(2) 0.091(14) Uiso 0.50 1 d P
C43 C 1.017(2) 0.099(2) 0.5698(13) 0.057(7) Uiso 0.50 1 d P
C41 C 1.018(3) -0.094(3) 0.5559(16) 0.080(9) Uiso 0.50 1 d P
C44 C 1.002(2) 0.090(2) 0.5043(15) 0.060(7) Uiso 0.50 1 d P

loop_
_atom_site_aniso_label
_atom_site_aniso_U_11
_atom_site_aniso_U_22
_atom_site_aniso_U_33
_atom_site_aniso_U_23
_atom_site_aniso_U_13
_atom_site_aniso_U_12
U1 0.0232(2) 0.0203(2) 0.0177(2) 0.00163(15) -0.00051(15) 0.00901(16)
U2 0.0251(2) 0.0179(2) 0.0171(2) 0.00120(15) -0.00002(16) 0.00873(16)
N2 0.029(5) 0.028(5) 0.015(4) -0.001(3) 0.005(3) 0.011(4)
N1 0.036(5) 0.039(5) 0.025(4) 0.007(4) 0.012(4) 0.027(4)
N3 0.016(4) 0.023(4) 0.023(4) -0.002(3) 0.003(3) 0.006(3)
N4 0.027(4) 0.013(4) 0.021(4) 0.002(3) -0.003(3) 0.004(3)
N5 0.031(5) 0.027(5) 0.013(4) 0.000(3) -0.007(3) 0.008(4)
N6 0.033(5) 0.029(5) 0.021(4) 0.002(3) 0.003(4) 0.016(4)
N9 0.032(5) 0.031(5) 0.025(4) 0.006(4) 0.004(4) 0.018(4)
N10 0.025(4) 0.025(4) 0.028(4) 0.004(3) 0.007(4) 0.009(4)
N7 0.035(5) 0.023(5) 0.025(4) 0.000(3) -0.004(4) 0.011(4)
N8 0.028(5) 0.019(4) 0.027(4) -0.002(3) -0.005(4) 0.002(4)
N12 0.029(5) 0.024(4) 0.018(4) -0.002(3) -0.005(3) 0.008(4)
N11 0.030(5) 0.027(5) 0.025(5) 0.006(4) 0.004(4) 0.015(4)
N14 0.021(4) 0.026(4) 0.023(4) 0.002(3) 0.001(3) 0.010(3)
N13 0.040(5) 0.025(4) 0.021(4) -0.005(3) 0.006(4) 0.018(4)
N15 0.025(5) 0.024(5) 0.040(5) 0.003(4) -0.003(4) 0.013(4)
N16 0.032(5) 0.022(4) 0.021(4) -0.002(3) -0.008(4) 0.008(4)
C1 0.023(5) 0.035(6) 0.026(5) 0.001(5) -0.004(4) 0.015(5)
C2 0.051(7) 0.055(8) 0.022(6) 0.005(5) 0.016(5) 0.018(6)
C3 0.029(6) 0.027(6) 0.032(6) -0.001(4) 0.006(5) 0.014(5)
C4 0.047(7) 0.074(9) 0.019(6) 0.013(5) 0.008(5) 0.028(7)
C5 0.057(8) 0.045(7) 0.060(8) 0.013(6) 0.021(6) 0.032(6)
C6 0.015(5) 0.021(5) 0.019(5) 0.003(4) -0.003(4) -0.003(4)
C7 0.031(6) 0.025(5) 0.014(5) 0.003(4) 0.007(4) 0.006(4)
C8 0.020(5) 0.018(5) 0.033(6) -0.007(4) -0.006(4) 0.005(4)
C10 0.032(6) 0.016(5) 0.044(6) 0.002(4) 0.007(5) 0.007(4)
C9 0.054(7) 0.037(6) 0.027(6) 0.014(5) 0.014(5) 0.018(6)
C11 0.037(6) 0.028(6) 0.042(6) 0.017(5) 0.009(5) 0.015(5)
C12 0.040(6) 0.016(5) 0.048(7) 0.007(5) 0.013(5) 0.013(5)
C13 0.025(5) 0.024(6) 0.041(6) -0.005(5) 0.005(5) 0.008(4)
C14 0.055(8) 0.064(9) 0.043(7) 0.024(6) 0.019(6) 0.026(7)
C15 0.067(9) 0.041(7) 0.043(7) -0.012(6) 0.000(6) 0.019(6)
C16 0.028(6) 0.034(6) 0.025(6) 0.005(5) -0.003(4) 0.008(5)
C17 0.044(7) 0.040(7) 0.030(6) 0.010(5) 0.001(5) 0.017(5)
C18 0.039(6) 0.038(6) 0.026(5) 0.020(5) -0.001(5) 0.022(5)
C19 0.074(9) 0.058(8) 0.028(6) 0.002(5) -0.002(6) 0.034(7)
C20 0.058(8) 0.042(7) 0.059(8) 0.015(6) -0.016(6) 0.025(6)
C21 0.034(6) 0.031(6) 0.039(6) -0.004(5) -0.007(5) 0.014(5)
C22 0.022(5) 0.023(5) 0.049(7) 0.002(5) 0.002(5) 0.011(4)
C23 0.037(6) 0.031(6) 0.035(6) 0.006(5) 0.017(5) 0.022(5)
C24 0.044(8) 0.098(11) 0.043(7) 0.006(7) 0.004(6) 0.033(7)
C25 0.043(7) 0.075(9) 0.032(6) 0.006(6) 0.016(6) 0.006(6)
C26 0.028(6) 0.026(6) 0.039(6) 0.003(5) -0.003(5) 0.011(5)
C27 0.042(6) 0.025(6) 0.036(6) 0.009(5) 0.015(5) 0.019(5)
C28 0.038(6) 0.027(6) 0.029(6) 0.003(4) 0.013(5) 0.014(5)
C29 0.054(7) 0.025(6) 0.041(6) 0.006(5) 0.003(5) 0.023(5)
C30 0.087(10) 0.027(6) 0.037(7) 0.008(5) 0.019(6) 0.022(6)
C31 0.038(6) 0.029(6) 0.039(6) 0.005(5) 0.005(5) 0.014(5)
C32 0.031(6) 0.039(6) 0.026(5) 0.010(5) 0.007(4) 0.019(5)
C33 0.020(5) 0.031(6) 0.028(5) 0.006(4) 0.000(4) 0.021(4)
C34 0.061(8) 0.023(6) 0.076(9) 0.020(6) 0.030(7) 0.016(6)
C35 0.047(8) 0.031(7) 0.083(9) -0.001(6) 0.023(7) 0.016(6)
C36 0.032(6) 0.041(7) 0.023(6) -0.005(5) -0.008(5) 0.009(5)
C37 0.033(6) 0.056(7) 0.028(6) 0.016(5) -0.004(5) 0.026(6)
C38 0.033(6) 0.025(6) 0.034(6) 0.001(5) -0.001(5) 0.007(5)
C39 0.047(7) 0.065(8) 0.030(6) -0.001(6) 0.003(5) 0.028(6)
C40 0.100(11) 0.042(7) 0.045(7) 0.006(6) -0.017(7) 0.046(7)

loop_
_atom_type_symbol
_atom_type_description
_atom_type_scat_dispersion_real
_atom_type_scat_dispersion_imag
_atom_type_scat_source
C C 0.0033 0.0016 'International Tables Vol C Tables 4.2.6.8 and 6.1.1.4'
H H 0.0000 0.0000 'International Tables Vol C Tables 4.2.6.8 and 6.1.1.4'
N N 0.0061 0.0033 'International Tables Vol C Tables 4.2.6.8 and 6.1.1.4'
U U -9.6767 9.6646 'International Tables Vol C Tables 4.2.6.8 and 6.1.1.4'

loop_
_geom_angle_atom_site_label_1
_geom_angle_atom_site_label_2
_geom_angle_atom_site_label_3
_geom_angle
_geom_angle_site_symmetry_1
_geom_angle_site_symmetry_3
N9 U1 N5 80.1(3) . .
N9 U1 N8 87.9(3) . .
N5 U1 N8 85.8(3) . .
N9 U1 N7 94.0(3) . .
N5 U1 N7 119.7(2) . .
N8 U1 N7 34.0(2) . .
N9 U1 N10 33.5(2) . .
N5 U1 N10 113.1(3) . .
N8 U1 N10 96.3(2) . .
N7 U1 N10 83.2(3) . .
N9 U1 N6 80.5(3) . .
N5 U1 N6 33.2(2) . .
N8 U1 N6 118.9(2) . .
N7 U1 N6 152.8(2) . .
N10 U1 N6 104.6(3) . .
N9 U1 N2 104.5(2) . .
N5 U1 N2 120.3(2) . .
N8 U1 N2 152.4(2) . .
N7 U1 N2 119.2(2) . .
N10 U1 N2 82.4(2) . .
N6 U1 N2 87.8(2) . .
N9 U1 N1 111.0(2) . .
N5 U1 N1 150.9(3) . .
N8 U1 N1 120.4(2) . .
N7 U1 N1 87.2(2) . .
N10 U1 N1 78.9(2) . .
N6 U1 N1 119.7(2) . .
N2 U1 N1 32.1(2) . .
N9 U1 N4 172.2(2) . .
N5 U1 N4 99.7(2) . .
N8 U1 N4 84.3(2) . .
N7 U1 N4 79.2(2) . .
N10 U1 N4 147.2(2) . .
N6 U1 N4 103.7(2) . .
N2 U1 N4 82.3(2) . .
N1 U1 N4 72.8(2) . .
N9 U1 N3 154.8(2) . .
N5 U1 N3 79.8(2) . .
N8 U1 N3 105.5(2) . .
N7 U1 N3 109.1(2) . .
N10 U1 N3 155.7(2) . .
N6 U1 N3 74.3(2) . .
N2 U1 N3 73.3(2) . .
N1 U1 N3 80.8(2) . .
N4 U1 N3 30.5(2) . .
N9 U1 U2 147.32(17) . .
N5 U1 U2 115.54(18) . .
N8 U1 U2 120.25(18) . .
N7 U1 U2 101.11(18) . .
N10 U1 U2 119.82(17) . .
N6 U1 U2 97.39(18) . .
N2 U1 U2 42.89(17) . .
N1 U1 U2 42.15(18) . .
N4 U1 U2 39.44(14) . .
N3 U1 U2 38.64(14) . .
N15 U2 N11 100.8(3) . .
N15 U2 N14 84.6(2) . .
N11 U2 N14 85.0(2) . .
N15 U2 N12 101.5(3) . .
N11 U2 N12 34.0(2) . .
N14 U2 N12 119.0(2) . .
N15 U2 N16 33.2(2) . .
N11 U2 N16 97.0(2) . .
N14 U2 N16 117.2(2) . .
N12 U2 N16 80.5(2) . .
N15 U2 N13 78.5(3) . .
N11 U2 N13 118.1(2) . .
N14 U2 N13 33.1(2) . .
N12 U2 N13 152.0(2) . .
N16 U2 N13 109.1(2) . .
N15 U2 N3 92.3(2) . .
N11 U2 N3 153.6(2) . .
N14 U2 N3 119.3(2) . .
N12 U2 N3 120.9(2) . .
N16 U2 N3 81.6(2) . .
N13 U2 N3 86.9(2) . .
N15 U2 N4 102.3(2) . .
N11 U2 N4 121.5(2) . .
N14 U2 N4 149.9(2) . .
N12 U2 N4 88.6(2) . .
N16 U2 N4 76.5(2) . .
N13 U2 N4 118.9(2) . .
N3 U2 N4 32.4(2) . .
N15 U2 N1 173.9(2) . .
N11 U2 N1 82.9(2) . .
N14 U2 N1 100.6(2) . .
N12 U2 N1 78.8(2) . .
N16 U2 N1 142.1(2) . .
N13 U2 N1 104.1(2) . .
N3 U2 N1 82.4(2) . .
N4 U2 N1 71.6(2) . .
N15 U2 N2 150.6(2) . .
N11 U2 N2 103.2(2) . .
N14 U2 N2 80.8(2) . .
N12 U2 N2 107.9(2) . .
N16 U2 N2 154.2(2) . .
N13 U2 N2 75.3(2) . .
N3 U2 N2 73.2(2) . .
N4 U2 N2 79.3(2) . .
N1 U2 N2 29.8(2) . .
N15 U2 U1 135.21(19) . .
N11 U2 U1 119.36(19) . .
N14 U2 U1 116.05(17) . .
N12 U2 U1 101.40(17) . .
N16 U2 U1 116.69(16) . .
N13 U2 U1 97.50(18) . .
N3 U2 U1 42.94(16) . .
N4 U2 U1 40.77(16) . .
N1 U2 U1 39.44(15) . .
N2 U2 U1 38.55(14) . .
C3 N2 N1 108.0(7) . .
C3 N2 U1 144.0(6) . .
N1 N2 U1 75.8(4) . .
C3 N2 U2 117.1(6) . .
N1 N2 U2 73.5(5) . .
U1 N2 U2 98.6(2) . .
C1 N1 N2 107.0(7) . .
C1 N1 U1 144.2(6) . .
N2 N1 U1 72.1(4) . .
C1 N1 U2 116.5(6) . .
N2 N1 U2 76.6(5) . .
U1 N1 U2 98.4(2) . .
C6 N3 N4 107.9(7) . .
C6 N3 U2 140.9(6) . .
N4 N3 U2 75.9(4) . .
C6 N3 U1 119.8(5) . .
N4 N3 U1 70.7(4) . .
U2 N3 U1 98.4(2) . .
C8 N4 N3 107.0(7) . .
C8 N4 U2 141.1(6) . .
N3 N4 U2 71.7(4) . .
C8 N4 U1 118.4(5) . .
N3 N4 U1 78.8(4) . .
U2 N4 U1 99.8(2) . .
C16 N5 N6 106.6(7) . .
C16 N5 U1 170.6(7) . .
N6 N5 U1 75.3(4) . .
C18 N6 N5 109.7(7) . .
C18 N6 U1 171.5(7) . .
N5 N6 U1 71.5(4) . .
C21 N9 N10 108.2(8) . .
C21 N9 U1 172.6(7) . .
N10 N9 U1 75.5(5) . .
C23 N10 N9 107.1(7) . .
C23 N10 U1 174.3(6) . .
N9 N10 U1 71.0(4) . .
C11 N7 N8 108.2(7) . .
C11 N7 U1 178.6(7) . .
N8 N7 U1 72.5(4) . .
C13 N8 N7 107.6(7) . .
C13 N8 U1 178.8(7) . .
N7 N8 U1 73.5(4) . .
C38 N12 N11 107.3(7) . .
C38 N12 U2 178.2(7) . .
N11 N12 U2 71.8(4) . .
C36 N11 N12 108.2(7) . .
C36 N11 U2 176.6(7) . .
N12 N11 U2 74.2(4) . .
C28 N14 N13 107.0(7) . .
C28 N14 U2 172.2(6) . .
N13 N14 U2 74.0(4) . .
C26 N13 N14 110.4(7) . .
C26 N13 U2 172.1(6) . .
N14 N13 U2 72.9(4) . .
N16 N15 C31 110.4(8) . .
N16 N15 U2 76.4(5) . .
C31 N15 U2 173.1(7) . .
C33 N16 N15 107.8(7) . .
C33 N16 U2 177.6(6) . .
N15 N16 U2 70.4(5) . .
N1 C1 C2 109.8(8) . .
N1 C1 C4 120.9(8) . .
C2 C1 C4 129.3(9) . .
C3 C2 C1 105.6(8) . .
N2 C3 C2 109.5(8) . .
N2 C3 C5 121.2(8) . .
C2 C3 C5 129.3(9) . .
N3 C6 C7 108.8(7) . .
N3 C6 C9 120.3(8) . .
C7 C6 C9 130.8(8) . .
C8 C7 C6 106.2(8) . .
N4 C8 C7 110.0(8) . .
N4 C8 C10 119.6(8) . .
C7 C8 C10 130.4(8) . .
N7 C11 C12 108.9(9) . .
N7 C11 C14 121.4(9) . .
C12 C11 C14 129.6(9) . .
C13 C12 C11 106.1(8) . .
N8 C13 C12 109.1(8) . .
N8 C13 C15 121.1(9) . .
C12 C13 C15 129.8(9) . .
N5 C16 C17 110.4(9) . .
N5 C16 C19 119.9(9) . .
C17 C16 C19 129.7(9) . .
C16 C17 C18 105.7(9) . .
N6 C18 C17 107.6(9) . .
N6 C18 C20 122.4(9) . .
C17 C18 C20 130.1(9) . .
N9 C21 C22 110.3(9) . .
N9 C21 C24 118.8(9) . .
C22 C21 C24 130.8(10) . .
C21 C22 C23 105.2(9) . .
N10 C23 C22 109.2(8) . .
N10 C23 C25 120.8(9) . .
C22 C23 C25 130.0(9) . .
N13 C26 C27 107.1(8) . .
N13 C26 C29 121.9(8) . .
C27 C26 C29 131.0(9) . .
C26 C27 C28 105.5(8) . .
N14 C28 C27 109.9(8) . .
N14 C28 C30 120.7(8) . .
C27 C28 C30 129.4(8) . .
N15 C31 C32 105.8(8) . .
N15 C31 C34 122.6(9) . .
C32 C31 C34 131.5(10) . .
C33 C32 C31 107.0(9) . .
N16 C33 C32 108.9(7) . .
N16 C33 C35 122.0(8) . .
C32 C33 C35 129.0(9) . .
N11 C36 C37 107.9(8) . .
N11 C36 C39 120.8(9) . .
C37 C36 C39 131.3(9) . .
C38 C37 C36 107.2(9) . .
N12 C38 C37 109.3(8) . .
N12 C38 C40 119.4(8) . .
C37 C38 C40 131.3(9) . .
C41 C42 C43 178(3) . .
C41 C42 C44 47.3(18) . 2_756
C43 C42 C44 134(2) . 2_756
C41 C42 C44 131(2) . .
C43 C42 C44 50.4(15) . .
C44 C42 C44 83.9(17) 2_756 .
C46 C45 C44 71(7) . .
C46 C45 C43 128(8) . .
C44 C45 C43 57(2) . .
C46 C45 C41 32(7) . 2_756
C44 C45 C41 39(2) . 2_756
C43 C45 C41 96(3) . 2_756
C45 C46 C44 81(8) . .
C45 C46 C41 136(9) . 2_756
C44 C46 C41 55(3) . 2_756
C45 C46 C43 38(7) . .
C44 C46 C43 43(2) . .
C41 C46 C43 98(3) 2_756 .
C42 C43 C44 83(2) . .
C42 C43 C45 135(3) . .
C44 C43 C45 52(2) . .
C42 C43 C46 121(2) . .
C44 C43 C46 38.3(18) . .
C45 C43 C46 14(2) . .
C42 C41 C44 88(3) . 2_756
C42 C41 C46 140(4) . 2_756
C44 C41 C46 52(2) 2_756 2_756
C42 C41 C45 127(3) . 2_756
C44 C41 C45 40(2) 2_756 2_756
C46 C41 C45 12(3) 2_756 2_756
C46 C44 C41 73(3) . 2_756
C46 C44 C45 28(3) . .
C41 C44 C45 101(3) 2_756 .
C46 C44 C43 98(3) . .
C41 C44 C43 171(3) 2_756 .
C45 C44 C43 71(3) . .
C46 C44 C42 118(3) . 2_756
C41 C44 C42 45.1(19) 2_756 2_756
C45 C44 C42 146(3) . 2_756
C43 C44 C42 143(3) . 2_756
C46 C44 C42 145(3) . .
C41 C44 C42 141(3) 2_756 .
C45 C44 C42 118(3) . .
C43 C44 C42 47.0(15) . .
C42 C44 C42 96.1(17) 2_756 .

loop_
_geom_bond_atom_site_label_1
_geom_bond_atom_site_label_2
_geom_bond_distance
_geom_bond_site_symmetry_2
U1 N9 2.341(8) .
U1 N5 2.364(7) .
U1 N8 2.370(7) .
U1 N7 2.383(7) .
U1 N10 2.397(7) .
U1 N6 2.412(7) .
U1 N2 2.489(7) .
U1 N1 2.536(7) .
U1 N4 2.616(7) .
U1 N3 2.719(7) .
U1 U2 3.9485(5) .
U2 N15 2.317(8) .
U2 N11 2.356(7) .
U2 N14 2.384(7) .
U2 N12 2.386(7) .
U2 N16 2.391(8) .
U2 N13 2.397(7) .
U2 N3 2.492(7) .
U2 N4 2.546(7) .
U2 N1 2.679(8) .
U2 N2 2.717(7) .
N2 C3 1.353(11) .
N2 N1 1.389(10) .
N1 C1 1.355(11) .
N3 C6 1.358(10) .
N3 N4 1.406(9) .
N4 C8 1.355(11) .
N5 C16 1.342(11) .
N5 N6 1.365(9) .
N6 C18 1.334(11) .
N9 C21 1.330(12) .
N9 N10 1.367(10) .
N10 C23 1.349(11) .
N7 C11 1.334(11) .
N7 N8 1.388(10) .
N8 C13 1.362(11) .
N12 C38 1.350(11) .
N12 N11 1.388(9) .
N11 C36 1.366(11) .
N14 C28 1.331(11) .
N14 N13 1.362(9) .
N13 C26 1.355(11) .
N15 N16 1.346(9) .
N15 C31 1.358(12) .
N16 C33 1.342(11) .
C1 C2 1.387(13) .
C1 C4 1.485(13) .
C2 C3 1.380(13) .
C3 C5 1.511(13) .
C6 C7 1.395(12) .
C6 C9 1.487(12) .
C7 C8 1.379(12) .
C8 C10 1.494(12) .
C11 C12 1.405(13) .
C11 C14 1.485(13) .
C12 C13 1.368(13) .
C13 C15 1.474(13) .
C16 C17 1.359(13) .
C16 C19 1.525(13) .
C17 C18 1.400(13) .
C18 C20 1.485(13) .
C21 C22 1.356(13) .
C21 C24 1.545(14) .
C22 C23 1.384(13) .
C23 C25 1.494(13) .
C26 C27 1.392(12) .
C26 C29 1.476(12) .
C27 C28 1.402(12) .
C28 C30 1.519(13) .
C31 C32 1.398(13) .
C31 C34 1.476(12) .
C32 C33 1.374(12) .
C33 C35 1.500(12) .
C36 C37 1.379(13) .
C36 C39 1.500(13) .
C37 C38 1.377(13) .
C38 C40 1.504(13) .
C42 C41 1.12(3) .
C42 C43 1.19(2) .
C42 C44 1.59(3) 2_756
C42 C44 1.62(3) .
C45 C46 0.55(6) .
C45 C44 1.18(4) .
C45 C43 1.41(4) .
C45 C41 1.81(5) 2_756
C46 C44 1.13(4) .
C46 C41 1.37(5) 2_756
C46 C43 1.81(5) .
C43 C44 1.25(3) .
C41 C44 1.17(3) 2_756
C41 C46 1.37(5) 2_756
C41 C45 1.81(5) 2_756
C44 C41 1.17(3) 2_756
C44 C42 1.59(3) 2_756

loop_
_geom_torsion_atom_site_label_1
_geom_torsion_atom_site_label_2
_geom_torsion_atom_site_label_3
_geom_torsion_atom_site_label_4
_geom_torsion
_geom_torsion_site_symmetry_1
_geom_torsion_site_symmetry_4
N9 U1 U2 N15 141.3(4) . .
N5 U1 U2 N15 28.2(3) . .
N8 U1 U2 N15 -72.4(3) . .
N7 U1 U2 N15 -102.7(3) . .
N10 U1 U2 N15 168.9(3) . .
N6 U1 U2 N15 57.3(3) . .
N2 U1 U2 N15 136.1(4) . .
N1 U1 U2 N15 -175.7(3) . .
N4 U1 U2 N15 -45.3(4) . .
N3 U1 U2 N15 4.1(3) . .
N9 U1 U2 N11 -68.1(4) . .
N5 U1 U2 N11 178.8(3) . .
N8 U1 U2 N11 78.2(3) . .
N7 U1 U2 N11 47.9(3) . .
N10 U1 U2 N11 -40.5(3) . .
N6 U1 U2 N11 -152.1(3) . .
N2 U1 U2 N11 -73.4(3) . .
N1 U1 U2 N11 -25.1(3) . .
N4 U1 U2 N11 105.3(3) . .
N3 U1 U2 N11 154.7(3) . .
N9 U1 U2 N14 31.3(4) . .
N5 U1 U2 N14 -81.9(3) . .
N8 U1 U2 N14 177.5(3) . .
N7 U1 U2 N14 147.3(3) . .
N10 U1 U2 N14 58.9(3) . .
N6 U1 U2 N14 -52.7(2) . .
N2 U1 U2 N14 26.0(3) . .
N1 U1 U2 N14 74.3(3) . .
N4 U1 U2 N14 -155.3(3) . .
N3 U1 U2 N14 -106.0(3) . .
N9 U1 U2 N12 -99.2(4) . .
N5 U1 U2 N12 147.7(3) . .
N8 U1 U2 N12 47.1(3) . .
N7 U1 U2 N12 16.9(3) . .
N10 U1 U2 N12 -71.6(3) . .
N6 U1 U2 N12 176.9(2) . .
N2 U1 U2 N12 -104.4(3) . .
N1 U1 U2 N12 -56.2(3) . .
N4 U1 U2 N12 74.3(3) . .
N3 U1 U2 N12 123.6(3) . .
N9 U1 U2 N16 175.9(4) . .
N5 U1 U2 N16 62.7(3) . .
N8 U1 U2 N16 -37.9(3) . .
N7 U1 U2 N16 -68.1(3) . .
N10 U1 U2 N16 -156.5(3) . .
N6 U1 U2 N16 91.9(3) . .
N2 U1 U2 N16 170.6(3) . .
N1 U1 U2 N16 -141.1(3) . .
N4 U1 U2 N16 -10.7(3) . .
N3 U1 U2 N16 38.6(3) . .
N9 U1 U2 N13 60.1(4) . .
N5 U1 U2 N13 -53.0(3) . .
N8 U1 U2 N13 -153.6(3) . .
N7 U1 U2 N13 176.1(3) . .
N10 U1 U2 N13 87.7(3) . .
N6 U1 U2 N13 -23.9(2) . .
N2 U1 U2 N13 54.9(3) . .
N1 U1 U2 N13 103.1(3) . .
N4 U1 U2 N13 -126.5(3) . .
N3 U1 U2 N13 -77.1(3) . .
N9 U1 U2 N3 137.2(4) . .
N5 U1 U2 N3 24.1(3) . .
N8 U1 U2 N3 -76.5(3) . .
N7 U1 U2 N3 -106.7(3) . .
N10 U1 U2 N3 164.8(3) . .
N6 U1 U2 N3 53.3(3) . .
N2 U1 U2 N3 132.0(3) . .
N1 U1 U2 N3 -179.8(4) . .
N4 U1 U2 N3 -49.3(3) . .
N9 U1 U2 N4 -173.5(4) . .
N5 U1 U2 N4 73.4(3) . .
N8 U1 U2 N4 -27.2(3) . .
N7 U1 U2 N4 -57.4(3) . .
N10 U1 U2 N4 -145.9(3) . .
N6 U1 U2 N4 102.6(3) . .
N2 U1 U2 N4 -178.7(4) . .
N1 U1 U2 N4 -130.4(3) . .
N3 U1 U2 N4 49.3(3) . .
N9 U1 U2 N1 -43.0(4) . .
N5 U1 U2 N1 -156.1(3) . .
N8 U1 U2 N1 103.3(3) . .
N7 U1 U2 N1 73.0(3) . .
N10 U1 U2 N1 -15.4(3) . .
N6 U1 U2 N1 -127.0(3) . .
N2 U1 U2 N1 -48.3(3) . .
N4 U1 U2 N1 130.4(3) . .
N3 U1 U2 N1 179.8(4) . .
N9 U1 U2 N2 5.2(4) . .
N5 U1 U2 N2 -107.9(3) . .
N8 U1 U2 N2 151.5(3) . .
N7 U1 U2 N2 121.3(3) . .
N10 U1 U2 N2 32.8(3) . .
N6 U1 U2 N2 -78.7(3) . .
N1 U1 U2 N2 48.3(3) . .
N4 U1 U2 N2 178.7(4) . .
N3 U1 U2 N2 -132.0(3) . .
N9 U1 N2 C3 -5.3(11) . .
N5 U1 N2 C3 -92.2(11) . .
N8 U1 N2 C3 109.2(11) . .
N7 U1 N2 C3 97.9(11) . .
N10 U1 N2 C3 20.1(10) . .
N6 U1 N2 C3 -84.9(11) . .
N1 U1 N2 C3 101.3(12) . .
N4 U1 N2 C3 171.0(11) . .
N3 U1 N2 C3 -159.2(11) . .
U2 U1 N2 C3 171.8(12) . .
N9 U1 N2 N1 -106.6(5) . .
N5 U1 N2 N1 166.5(4) . .
N8 U1 N2 N1 7.9(8) . .
N7 U1 N2 N1 -3.4(5) . .
N10 U1 N2 N1 -81.2(5) . .
N6 U1 N2 N1 173.8(5) . .
N4 U1 N2 N1 69.7(4) . .
N3 U1 N2 N1 99.5(5) . .
U2 U1 N2 N1 70.5(4) . .
N9 U1 N2 U2 -177.1(2) . .
N5 U1 N2 U2 96.0(3) . .
N8 U1 N2 U2 -62.6(6) . .
N7 U1 N2 U2 -73.9(3) . .
N10 U1 N2 U2 -151.7(3) . .
N6 U1 N2 U2 103.3(3) . .
N1 U1 N2 U2 -70.5(4) . .
N4 U1 N2 U2 -0.8(2) . .
N3 U1 N2 U2 29.0(2) . .
N15 U2 N2 C3 90.1(8) . .
N11 U2 N2 C3 -53.6(7) . .
N14 U2 N2 C3 28.9(6) . .
N12 U2 N2 C3 -88.7(7) . .
N16 U2 N2 C3 165.9(6) . .
N13 U2 N2 C3 62.4(7) . .
N3 U2 N2 C3 153.5(7) . .
N4 U2 N2 C3 -173.7(7) . .
N1 U2 N2 C3 -102.2(8) . .
U1 U2 N2 C3 -174.6(8) . .
N15 U2 N2 N1 -167.7(5) . .
N11 U2 N2 N1 48.6(4) . .
N14 U2 N2 N1 131.1(4) . .
N12 U2 N2 N1 13.5(5) . .
N16 U2 N2 N1 -91.9(6) . .
N13 U2 N2 N1 164.6(4) . .
N3 U2 N2 N1 -104.3(4) . .
N4 U2 N2 N1 -71.5(4) . .
U1 U2 N2 N1 -72.4(4) . .
N15 U2 N2 U1 -95.3(5) . .
N11 U2 N2 U1 121.0(2) . .
N14 U2 N2 U1 -156.5(3) . .
N12 U2 N2 U1 85.9(3) . .
N16 U2 N2 U1 -19.5(6) . .
N13 U2 N2 U1 -123.1(3) . .
N3 U2 N2 U1 -31.9(2) . .
N4 U2 N2 U1 0.9(2) . .
N1 U2 N2 U1 72.4(4) . .
C3 N2 N1 C1 -0.2(10) . .
U1 N2 N1 C1 142.4(7) . .
U2 N2 N1 C1 -114.0(7) . .
C3 N2 N1 U1 -142.6(7) . .
U2 N2 N1 U1 103.57(17) . .
C3 N2 N1 U2 113.8(7) . .
U1 N2 N1 U2 -103.57(17) . .
N9 U1 N1 C1 -10.6(11) . .
N5 U1 N1 C1 -118.9(10) . .
N8 U1 N1 C1 89.8(10) . .
N7 U1 N1 C1 82.6(10) . .
N10 U1 N1 C1 -1.0(10) . .
N6 U1 N1 C1 -101.6(10) . .
N2 U1 N1 C1 -94.5(11) . .
N4 U1 N1 C1 162.2(11) . .
N3 U1 N1 C1 -167.6(10) . .
U2 U1 N1 C1 -167.4(12) . .
N9 U1 N1 N2 83.8(5) . .
N5 U1 N1 N2 -24.4(8) . .
N8 U1 N1 N2 -175.8(4) . .
N7 U1 N1 N2 177.1(5) . .
N10 U1 N1 N2 93.5(5) . .
N6 U1 N1 N2 -7.1(5) . .
N4 U1 N1 N2 -103.4(5) . .
N3 U1 N1 N2 -73.1(4) . .
U2 U1 N1 N2 -72.9(4) . .
N9 U1 N1 U2 156.8(2) . .
N5 U1 N1 U2 48.5(6) . .
N8 U1 N1 U2 -102.8(3) . .
N7 U1 N1 U2 -110.0(3) . .
N10 U1 N1 U2 166.4(3) . .
N6 U1 N1 U2 65.8(3) . .
N2 U1 N1 U2 72.9(4) . .
N4 U1 N1 U2 -30.4(2) . .
N3 U1 N1 U2 -0.2(2) . .
N15 U2 N1 C1 -158(2) . .
N11 U2 N1 C1 -30.1(6) . .
N14 U2 N1 C1 53.4(6) . .
N12 U2 N1 C1 -64.3(6) . .
N16 U2 N1 C1 -122.4(6) . .
N13 U2 N1 C1 87.2(6) . .
N3 U2 N1 C1 172.0(6) . .
N4 U2 N1 C1 -156.6(7) . .
N2 U2 N1 C1 102.6(7) . .
U1 U2 N1 C1 171.8(8) . .
N15 U2 N1 N2 99(2) . .
N11 U2 N1 N2 -132.6(4) . .
N14 U2 N1 N2 -49.1(4) . .
N12 U2 N1 N2 -166.9(4) . .
N16 U2 N1 N2 135.1(4) . .
N13 U2 N1 N2 -15.4(4) . .
N3 U2 N1 N2 69.4(4) . .
N4 U2 N1 N2 100.8(4) . .
U1 U2 N1 N2 69.2(4) . .
N15 U2 N1 U1 30(2) . .
N11 U2 N1 U1 158.1(3) . .
N14 U2 N1 U1 -118.4(2) . .
N12 U2 N1 U1 123.9(3) . .
N16 U2 N1 U1 65.8(4) . .
N13 U2 N1 U1 -84.6(3) . .
N3 U2 N1 U1 0.2(2) . .
N4 U2 N1 U1 31.6(2) . .
N2 U2 N1 U1 -69.2(4) . .
N15 U2 N3 C6 -8.4(9) . .
N11 U2 N3 C6 111.8(10) . .
N14 U2 N3 C6 -93.5(9) . .
N12 U2 N3 C6 96.6(9) . .
N16 U2 N3 C6 23.1(9) . .
N13 U2 N3 C6 -86.7(9) . .
N4 U2 N3 C6 101.2(10) . .
N1 U2 N3 C6 168.6(9) . .
N2 U2 N3 C6 -162.3(9) . .
U1 U2 N3 C6 168.7(10) . .
N15 U2 N3 N4 -109.6(4) . .
N11 U2 N3 N4 10.6(8) . .
N14 U2 N3 N4 165.4(4) . .
N12 U2 N3 N4 -4.6(5) . .
N16 U2 N3 N4 -78.1(4) . .
N13 U2 N3 N4 172.1(4) . .
N1 U2 N3 N4 67.4(4) . .
N2 U2 N3 N4 96.5(4) . .
U1 U2 N3 N4 67.6(4) . .
N15 U2 N3 U1 -177.1(2) . .
N11 U2 N3 U1 -57.0(6) . .
N14 U2 N3 U1 97.8(3) . .
N12 U2 N3 U1 -72.2(3) . .
N16 U2 N3 U1 -145.7(3) . .
N13 U2 N3 U1 104.5(3) . .
N4 U2 N3 U1 -67.6(4) . .
N1 U2 N3 U1 -0.2(2) . .
N2 U2 N3 U1 28.9(2) . .
N9 U1 N3 C6 67.6(9) . .
N5 U1 N3 C6 30.1(6) . .
N8 U1 N3 C6 -52.5(7) . .
N7 U1 N3 C6 -87.9(6) . .
N10 U1 N3 C6 154.7(6) . .
N6 U1 N3 C6 63.8(6) . .
N2 U1 N3 C6 156.3(7) . .
N1 U1 N3 C6 -171.7(6) . .
N4 U1 N3 C6 -100.1(7) . .
U2 U1 N3 C6 -171.9(8) . .
N9 U1 N3 N4 167.7(5) . .
N5 U1 N3 N4 130.2(4) . .
N8 U1 N3 N4 47.6(4) . .
N7 U1 N3 N4 12.1(4) . .
N10 U1 N3 N4 -105.2(6) . .
N6 U1 N3 N4 163.8(4) . .
N2 U1 N3 N4 -103.7(4) . .
N1 U1 N3 N4 -71.6(4) . .
U2 U1 N3 N4 -71.8(4) . .
N9 U1 N3 U2 -120.5(5) . .
N5 U1 N3 U2 -158.0(3) . .
N8 U1 N3 U2 119.3(2) . .
N7 U1 N3 U2 83.9(3) . .
N10 U1 N3 U2 -33.5(6) . .
N6 U1 N3 U2 -124.4(3) . .
N2 U1 N3 U2 -31.9(2) . .
N1 U1 N3 U2 0.2(2) . .
N4 U1 N3 U2 71.8(4) . .
C6 N3 N4 C8 -0.4(9) . .
U2 N3 N4 C8 139.1(6) . .
U1 N3 N4 C8 -116.5(6) . .
C6 N3 N4 U2 -139.5(6) . .
U1 N3 N4 U2 104.35(18) . .
C6 N3 N4 U1 116.2(6) . .
U2 N3 N4 U1 -104.35(18) . .
N15 U2 N4 C8 -20.1(10) . .
N11 U2 N4 C8 90.9(10) . .
N14 U2 N4 C8 -120.7(9) . .
N12 U2 N4 C8 81.5(10) . .
N16 U2 N4 C8 1.0(9) . .
N13 U2 N4 C8 -103.6(9) . .
N3 U2 N4 C8 -94.6(10) . .
N1 U2 N4 C8 160.1(10) . .
N2 U2 N4 C8 -170.1(10) . .
U1 U2 N4 C8 -169.2(11) . .
N15 U2 N4 N3 74.5(4) . .
N11 U2 N4 N3 -174.5(4) . .
N14 U2 N4 N3 -26.1(7) . .
N12 U2 N4 N3 176.0(4) . .
N16 U2 N4 N3 95.5(4) . .
N13 U2 N4 N3 -9.0(5) . .
N1 U2 N4 N3 -105.3(4) . .
N2 U2 N4 N3 -75.5(4) . .
U1 U2 N4 N3 -74.7(4) . .
N15 U2 N4 U1 149.2(2) . .
N11 U2 N4 U1 -99.8(3) . .
N14 U2 N4 U1 48.6(5) . .
N12 U2 N4 U1 -109.3(3) . .
N16 U2 N4 U1 170.2(3) . .
N13 U2 N4 U1 65.6(3) . .
N3 U2 N4 U1 74.7(4) . .
N1 U2 N4 U1 -30.6(2) . .
N2 U2 N4 U1 -0.8(2) . .
N9 U1 N4 C8 -35(2) . .
N5 U1 N4 C8 53.7(7) . .
N8 U1 N4 C8 -31.0(6) . .
N7 U1 N4 C8 -65.0(6) . .
N10 U1 N4 C8 -123.8(7) . .
N6 U1 N4 C8 87.4(7) . .
N2 U1 N4 C8 173.2(7) . .
N1 U1 N4 C8 -155.3(7) . .
N3 U1 N4 C8 103.4(8) . .
U2 U1 N4 C8 172.3(8) . .
N9 U1 N4 N3 -138.1(16) . .
N5 U1 N4 N3 -49.7(4) . .
N8 U1 N4 N3 -134.4(4) . .
N7 U1 N4 N3 -168.3(4) . .
N10 U1 N4 N3 132.9(5) . .
N6 U1 N4 N3 -16.0(4) . .
N2 U1 N4 N3 69.9(4) . .
N1 U1 N4 N3 101.3(4) . .
U2 U1 N4 N3 69.0(4) . .
N9 U1 N4 U2 153.0(16) . .
N5 U1 N4 U2 -118.7(2) . .
N8 U1 N4 U2 156.6(3) . .
N7 U1 N4 U2 122.7(3) . .
N10 U1 N4 U2 63.9(5) . .
N6 U1 N4 U2 -85.0(3) . .
N2 U1 N4 U2 0.9(2) . .
N1 U1 N4 U2 32.3(2) . .
N3 U1 N4 U2 -69.0(4) . .
N9 U1 N5 C16 16(4) . .
N8 U1 N5 C16 -73(4) . .
N7 U1 N5 C16 -73(4) . .
N10 U1 N5 C16 22(4) . .
N6 U1 N5 C16 103(4) . .
N2 U1 N5 C16 117(4) . .
N1 U1 N5 C16 131(4) . .
N4 U1 N5 C16 -156(4) . .
N3 U1 N5 C16 -180(100) . .
U2 U1 N5 C16 165(4) . .
N9 U1 N5 N6 -87.8(5) . .
N8 U1 N5 N6 -176.4(5) . .
N7 U1 N5 N6 -176.8(4) . .
N10 U1 N5 N6 -81.4(5) . .
N2 U1 N5 N6 13.4(6) . .
N1 U1 N5 N6 28.1(8) . .
N4 U1 N5 N6 100.1(5) . .
N3 U1 N5 N6 77.0(5) . .
U2 U1 N5 N6 62.0(5) . .
C16 N5 N6 C18 0.7(10) . .
U1 N5 N6 C18 171.1(7) . .
C16 N5 N6 U1 -170.4(7) . .
N9 U1 N6 C18 -13(4) . .
N5 U1 N6 C18 -100(5) . .
N8 U1 N6 C18 -95(4) . .
N7 U1 N6 C18 -93(4) . .
N10 U1 N6 C18 10(4) . .
N2 U1 N6 C18 92(4) . .
N1 U1 N6 C18 96(4) . .
N4 U1 N6 C18 174(4) . .
N3 U1 N6 C18 165(4) . .
U2 U1 N6 C18 134(4) . .
N9 U1 N6 N5 86.4(5) . .
N8 U1 N6 N5 4.1(6) . .
N7 U1 N6 N5 6.1(8) . .
N10 U1 N6 N5 109.9(5) . .
N2 U1 N6 N5 -168.5(5) . .
N1 U1 N6 N5 -164.7(4) . .
N4 U1 N6 N5 -86.9(5) . .
N3 U1 N6 N5 -95.3(5) . .
U2 U1 N6 N5 -126.6(4) . .
N5 U1 N9 C21 -70(5) . .
N8 U1 N9 C21 16(5) . .
N7 U1 N9 C21 49(5) . .
N10 U1 N9 C21 121(5) . .
N6 U1 N9 C21 -104(5) . .
N2 U1 N9 C21 171(5) . .
N1 U1 N9 C21 138(5) . .
N4 U1 N9 C21 20(6) . .
N3 U1 N9 C21 -107(5) . .
U2 U1 N9 C21 167(5) . .
N5 U1 N9 N10 169.3(5) . .
N8 U1 N9 N10 -104.6(4) . .
N7 U1 N9 N10 -71.2(4) . .
N6 U1 N9 N10 135.6(4) . .
N2 U1 N9 N10 50.4(5) . .
N1 U1 N9 N10 17.3(5) . .
N4 U1 N9 N10 -101.0(17) . .
N3 U1 N9 N10 131.9(5) . .
U2 U1 N9 N10 46.7(6) . .
C21 N9 N10 C23 1.0(9) . .
U1 N9 N10 C23 174.3(6) . .
C21 N9 N10 U1 -173.3(7) . .
N9 U1 N10 C23 -71(7) . .
N5 U1 N10 C23 -82(7) . .
N8 U1 N10 C23 6(7) . .
N7 U1 N10 C23 37(7) . .
N6 U1 N10 C23 -116(7) . .
N2 U1 N10 C23 158(7) . .
N1 U1 N10 C23 125(7) . .
N4 U1 N10 C23 95(7) . .
N3 U1 N10 C23 159(6) . .
U2 U1 N10 C23 136(7) . .
N5 U1 N10 N9 -11.4(5) . .
N8 U1 N10 N9 76.6(4) . .
N7 U1 N10 N9 108.0(4) . .
N6 U1 N10 N9 -45.5(5) . .
N2 U1 N10 N9 -131.2(5) . .
N1 U1 N10 N9 -163.6(5) . .
N4 U1 N10 N9 165.8(4) . .
N3 U1 N10 N9 -129.7(6) . .
U2 U1 N10 N9 -153.1(4) . .
N9 U1 N7 C11 157(29) . .
N5 U1 N7 C11 -122(29) . .
N8 U1 N7 C11 -123(29) . .
N10 U1 N7 C11 125(29) . .
N6 U1 N7 C11 -126(29) . .
N2 U1 N7 C11 48(29) . .
N1 U1 N7 C11 46(29) . .
N4 U1 N7 C11 -27(29) . .
N3 U1 N7 C11 -33(29) . .
U2 U1 N7 C11 6(29) . .
N9 U1 N7 N8 -80.2(5) . .
N5 U1 N7 N8 0.7(6) . .
N10 U1 N7 N8 -112.0(5) . .
N6 U1 N7 N8 -3.1(8) . .
N2 U1 N7 N8 170.7(4) . .
N1 U1 N7 N8 168.9(5) . .
N4 U1 N7 N8 95.9(5) . .
N3 U1 N7 N8 89.6(5) . .
U2 U1 N7 N8 128.9(4) . .
C11 N7 N8 C13 -0.8(10) . .
U1 N7 N8 C13 -179.6(7) . .
C11 N7 N8 U1 178.8(7) . .
N9 U1 N8 C13 -97(32) . .
N5 U1 N8 C13 -17(32) . .
N7 U1 N8 C13 163(32) . .
N10 U1 N8 C13 -129(32) . .
N6 U1 N8 C13 -19(32) . .
N2 U1 N8 C13 145(31) . .
N1 U1 N8 C13 150(31) . .
N4 U1 N8 C13 84(32) . .
N3 U1 N8 C13 62(32) . .
U2 U1 N8 C13 101(31) . .
N9 U1 N8 N7 100.4(5) . .
N5 U1 N8 N7 -179.4(5) . .
N10 U1 N8 N7 67.9(5) . .
N6 U1 N8 N7 178.4(4) . .
N2 U1 N8 N7 -17.8(8) . .
N1 U1 N8 N7 -12.9(6) . .
N4 U1 N8 N7 -79.1(5) . .
N3 U1 N8 N7 -101.2(5) . .
U2 U1 N8 N7 -62.2(5) . .
N15 U2 N12 C38 -31(21) . .
N11 U2 N12 C38 61(21) . .
N14 U2 N12 C38 59(21) . .
N16 U2 N12 C38 -57(21) . .
N13 U2 N12 C38 56(21) . .
N3 U2 N12 C38 -131(21) . .
N4 U2 N12 C38 -133(21) . .
N1 U2 N12 C38 155(21) . .
N2 U2 N12 C38 148(21) . .
U1 U2 N12 C38 -172(21) . .
N15 U2 N12 N11 -92.2(5) . .
N14 U2 N12 N11 -2.1(5) . .
N16 U2 N12 N11 -118.0(5) . .
N13 U2 N12 N11 -5.0(8) . .
N3 U2 N12 N11 167.9(4) . .
N4 U2 N12 N11 165.5(5) . .
N1 U2 N12 N11 94.0(5) . .
N2 U2 N12 N11 87.2(5) . .
U1 U2 N12 N11 126.5(4) . .
C38 N12 N11 C36 -0.8(10) . .
U2 N12 N11 C36 177.6(7) . .
C38 N12 N11 U2 -178.3(7) . .
N15 U2 N11 C36 -42(12) . .
N14 U2 N11 C36 42(12) . .
N12 U2 N11 C36 -137(12) . .
N16 U2 N11 C36 -75(12) . .
N13 U2 N11 C36 41(12) . .
N3 U2 N11 C36 -160(12) . .
N4 U2 N11 C36 -154(12) . .
N1 U2 N11 C36 143(12) . .
N2 U2 N11 C36 121(12) . .
U1 U2 N11 C36 159(12) . .
N15 U2 N11 N12 94.7(5) . .
N14 U2 N11 N12 178.2(5) . .
N16 U2 N11 N12 61.3(5) . .
N13 U2 N11 N12 177.3(4) . .
N3 U2 N11 N12 -23.7(8) . .
N4 U2 N11 N12 -17.1(5) . .
N1 U2 N11 N12 -80.4(5) . .
N2 U2 N11 N12 -102.5(5) . .
U1 U2 N11 N12 -64.7(5) . .
N15 U2 N14 C28 21(5) . .
N11 U2 N14 C28 -80(5) . .
N12 U2 N14 C28 -79(5) . .
N16 U2 N14 C28 15(5) . .
N13 U2 N14 C28 99(5) . .
N3 U2 N14 C28 111(5) . .
N4 U2 N14 C28 127(4) . .
N1 U2 N14 C28 -162(5) . .
N2 U2 N14 C28 176(5) . .
U1 U2 N14 C28 160(4) . .
N15 U2 N14 N13 -77.2(5) . .
N11 U2 N14 N13 -178.6(5) . .
N12 U2 N14 N13 -177.4(4) . .
N16 U2 N14 N13 -83.3(5) . .
N3 U2 N14 N13 12.4(5) . .
N4 U2 N14 N13 28.1(7) . .
N1 U2 N14 N13 99.6(5) . .
N2 U2 N14 N13 77.2(5) . .
U1 U2 N14 N13 61.1(5) . .
C28 N14 N13 C26 0.6(10) . .
U2 N14 N13 C26 172.5(7) . .
C28 N14 N13 U2 -171.9(7) . .
N15 U2 N13 C26 -18(5) . .
N11 U2 N13 C26 -115(5) . .
N14 U2 N13 C26 -116(5) . .
N12 U2 N13 C26 -111(5) . .
N16 U2 N13 C26 -5(5) . .
N3 U2 N13 C26 75(5) . .
N4 U2 N13 C26 80(5) . .
N1 U2 N13 C26 156(5) . .
N2 U2 N13 C26 148(5) . .
U1 U2 N13 C26 116(5) . .
N15 U2 N13 N14 97.8(5) . .
N11 U2 N13 N14 1.6(5) . .
N12 U2 N13 N14 4.8(8) . .
N16 U2 N13 N14 110.8(4) . .
N3 U2 N13 N14 -169.2(5) . .
N4 U2 N13 N14 -164.4(4) . .
N1 U2 N13 N14 -87.9(5) . .
N2 U2 N13 N14 -95.7(4) . .
U1 U2 N13 N14 -127.5(4) . .
N11 U2 N15 N16 -86.3(4) . .
N14 U2 N15 N16 -170.1(5) . .
N12 U2 N15 N16 -51.6(5) . .
N13 U2 N15 N16 157.0(5) . .
N3 U2 N15 N16 70.7(4) . .
N4 U2 N15 N16 39.6(5) . .
N1 U2 N15 N16 41(2) . .
N2 U2 N15 N16 129.7(5) . .
U1 U2 N15 N16 67.9(5) . .
N11 U2 N15 C31 104(6) . .
N14 U2 N15 C31 20(6) . .
N12 U2 N15 C31 139(6) . .
N16 U2 N15 C31 -169(6) . .
N13 U2 N15 C31 -12(6) . .
N3 U2 N15 C31 -99(6) . .
N4 U2 N15 C31 -130(6) . .
N1 U2 N15 C31 -128(5) . .
N2 U2 N15 C31 -40(6) . .
U1 U2 N15 C31 -102(6) . .
C31 N15 N16 C33 0.3(10) . .
U2 N15 N16 C33 -178.3(6) . .
C31 N15 N16 U2 178.7(7) . .
N15 U2 N16 C33 41(15) . .
N11 U2 N16 C33 140(15) . .
N14 U2 N16 C33 53(15) . .
N12 U2 N16 C33 170(15) . .
N13 U2 N16 C33 18(15) . .
N3 U2 N16 C33 -66(15) . .
N4 U2 N16 C33 -99(15) . .
N1 U2 N16 C33 -132(15) . .
N2 U2 N16 C33 -78(15) . .
U1 U2 N16 C33 -92(15) . .
N11 U2 N16 N15 99.0(5) . .
N14 U2 N16 N15 11.1(5) . .
N12 U2 N16 N15 128.9(5) . .
N13 U2 N16 N15 -23.9(5) . .
N3 U2 N16 N15 -107.6(5) . .
N4 U2 N16 N15 -140.2(5) . .
N1 U2 N16 N15 -173.5(4) . .
N2 U2 N16 N15 -119.6(6) . .
U1 U2 N16 N15 -133.1(4) . .
N2 N1 C1 C2 0.7(11) . .
U1 N1 C1 C2 83.5(12) . .
U2 N1 C1 C2 -82.6(9) . .
N2 N1 C1 C4 -179.3(8) . .
U1 N1 C1 C4 -96.5(12) . .
U2 N1 C1 C4 97.4(9) . .
N1 C1 C2 C3 -0.9(12) . .
C4 C1 C2 C3 179.1(10) . .
N1 N2 C3 C2 -0.3(11) . .
U1 N2 C3 C2 -90.9(12) . .
U2 N2 C3 C2 80.0(9) . .
N1 N2 C3 C5 -179.1(9) . .
U1 N2 C3 C5 90.3(13) . .
U2 N2 C3 C5 -98.8(9) . .
C1 C2 C3 N2 0.7(12) . .
C1 C2 C3 C5 179.4(10) . .
N4 N3 C6 C7 -0.8(9) . .
U2 N3 C6 C7 -90.3(10) . .
U1 N3 C6 C7 76.8(8) . .
N4 N3 C6 C9 -178.5(8) . .
U2 N3 C6 C9 92.0(11) . .
U1 N3 C6 C9 -100.9(8) . .
N3 C6 C7 C8 1.6(10) . .
C9 C6 C7 C8 179.0(9) . .
N3 N4 C8 C7 1.4(10) . .
U2 N4 C8 C7 83.1(11) . .
U1 N4 C8 C7 -84.9(8) . .
N3 N4 C8 C10 -179.1(7) . .
U2 N4 C8 C10 -97.4(11) . .
U1 N4 C8 C10 94.7(8) . .
C6 C7 C8 N4 -1.8(10) . .
C6 C7 C8 C10 178.7(9) . .
N8 N7 C11 C12 1.2(11) . .
U1 N7 C11 C12 124(29) . .
N8 N7 C11 C14 178.0(9) . .
U1 N7 C11 C14 -59(29) . .
N7 C11 C12 C13 -1.2(11) . .
C14 C11 C12 C13 -177.5(10) . .
N7 N8 C13 C12 0.1(10) . .
U1 N8 C13 C12 -163(31) . .
N7 N8 C13 C15 -178.1(9) . .
U1 N8 C13 C15 19(32) . .
C11 C12 C13 N8 0.7(11) . .
C11 C12 C13 C15 178.6(10) . .
N6 N5 C16 C17 -0.6(11) . .
U1 N5 C16 C17 -101(4) . .
N6 N5 C16 C19 178.1(9) . .
U1 N5 C16 C19 77(4) . .
N5 C16 C17 C18 0.3(12) . .
C19 C16 C17 C18 -178.3(11) . .
N5 N6 C18 C17 -0.5(11) . .
U1 N6 C18 C17 96(4) . .
N5 N6 C18 C20 -179.9(9) . .
U1 N6 C18 C20 -83(5) . .
C16 C17 C18 N6 0.2(12) . .
C16 C17 C18 C20 179.5(11) . .
N10 N9 C21 C22 -1.9(10) . .
U1 N9 C21 C22 -121(5) . .
N10 N9 C21 C24 -178.7(8) . .
U1 N9 C21 C24 62(6) . .
N9 C21 C22 C23 2.1(11) . .
C24 C21 C22 C23 178.3(11) . .
N9 N10 C23 C22 0.3(10) . .
U1 N10 C23 C22 70(7) . .
N9 N10 C23 C25 -180.0(9) . .
U1 N10 C23 C25 -111(7) . .
C21 C22 C23 N10 -1.4(10) . .
C21 C22 C23 C25 178.9(10) . .
N14 N13 C26 C27 1.0(10) . .
U2 N13 C26 C27 115(4) . .
N14 N13 C26 C29 -177.9(8) . .
U2 N13 C26 C29 -64(5) . .
N13 C26 C27 C28 -2.0(11) . .
C29 C26 C27 C28 176.7(10) . .
N13 N14 C28 C27 -1.9(10) . .
U2 N14 C28 C27 -98(5) . .
N13 N14 C28 C30 179.5(9) . .
U2 N14 C28 C30 83(5) . .
C26 C27 C28 N14 2.4(11) . .
C26 C27 C28 C30 -179.0(10) . .
N16 N15 C31 C32 -1.6(10) . .
U2 N15 C31 C32 167(5) . .
N16 N15 C31 C34 -178.2(9) . .
U2 N15 C31 C34 -9(6) . .
N15 C31 C32 C33 2.2(11) . .
C34 C31 C32 C33 178.4(11) . .
N15 N16 C33 C32 1.1(10) . .
U2 N16 C33 C32 -40(15) . .
N15 N16 C33 C35 179.1(9) . .
U2 N16 C33 C35 138(14) . .
C31 C32 C33 N16 -2.1(10) . .
C31 C32 C33 C35 -179.9(10) . .
N12 N11 C36 C37 0.0(11) . .
U2 N11 C36 C37 136(12) . .
N12 N11 C36 C39 -178.6(9) . .
U2 N11 C36 C39 -43(12) . .
N11 C36 C37 C38 0.8(12) . .
C39 C36 C37 C38 179.2(11) . .
N11 N12 C38 C37 1.3(11) . .
U2 N12 C38 C37 -59(21) . .
N11 N12 C38 C40 -179.8(9) . .
U2 N12 C38 C40 119(21) . .
C36 C37 C38 N12 -1.3(12) . .
C36 C37 C38 C40 180.0(11) . .
C43 C45 C46 C44 -3(9) . .
C41 C45 C46 C44 0(10) 2_756 .
C44 C45 C46 C41 0(10) . 2_756
C43 C45 C46 C41 -3(18) . 2_756
C44 C45 C46 C43 3(9) . .
C41 C45 C46 C43 3(18) 2_756 .
C41 C42 C43 C44 -139(79) . .
C44 C42 C43 C44 -5(4) 2_756 .
C41 C42 C43 C45 -137(78) . .
C44 C42 C43 C45 -2(5) 2_756 .
C44 C42 C43 C45 3(3) . .
C41 C42 C43 C46 -137(78) . .
C44 C42 C43 C46 -2(4) 2_756 .
C44 C42 C43 C46 3(2) . .
C46 C45 C43 C42 0(13) . .
C44 C45 C43 C42 -3(4) . .
C41 C45 C43 C42 -1(4) 2_756 .
C46 C45 C43 C44 3(10) . .
C41 C45 C43 C44 2(2) 2_756 .
C44 C45 C43 C46 -3(10) . .
C41 C45 C43 C46 -2(10) 2_756 .
C45 C46 C43 C42 -180(11) . .
C44 C46 C43 C42 -4(3) . .
C41 C46 C43 C42 -2(4) 2_756 .
C45 C46 C43 C44 -176(13) . .
C41 C46 C43 C44 2(3) 2_756 .
C44 C46 C43 C45 176(13) . .
C41 C46 C43 C45 178(13) 2_756 .
C43 C42 C41 C44 136(78) . 2_756
C44 C42 C41 C44 -2(4) . 2_756
C43 C42 C41 C46 141(76) . 2_756
C44 C42 C41 C46 5(4) 2_756 2_756
C44 C42 C41 C46 3(7) . 2_756
C43 C42 C41 C45 140(78) . 2_756
C44 C42 C41 C45 3(2) 2_756 2_756
C44 C42 C41 C45 1(5) . 2_756
C45 C46 C44 C41 180(8) . 2_756
C43 C46 C44 C41 177(3) . 2_756
C41 C46 C44 C45 -180(8) 2_756 .
C43 C46 C44 C45 -3(8) . .
C45 C46 C44 C43 3(8) . .
C41 C46 C44 C43 -177(3) 2_756 .
C45 C46 C44 C42 177(7) . 2_756
C41 C46 C44 C42 -3(3) 2_756 2_756
C43 C46 C44 C42 174(4) . 2_756
C45 C46 C44 C42 7(11) . .
C41 C46 C44 C42 -173(6) 2_756 .
C43 C46 C44 C42 5(4) . .
C43 C45 C44 C46 177(8) . .
C41 C45 C44 C46 0(8) 2_756 .
C46 C45 C44 C41 0(8) . 2_756
C43 C45 C44 C41 177(3) . 2_756
C46 C45 C44 C43 -177(8) . .
C41 C45 C44 C43 -177(3) 2_756 .
C46 C45 C44 C42 -5(11) . 2_756
C43 C45 C44 C42 172(5) . 2_756
C41 C45 C44 C42 -5(4) 2_756 2_756
C46 C45 C44 C42 -175(7) . .
C43 C45 C44 C42 2(2) . .
C41 C45 C44 C42 -175(4) 2_756 .
C42 C43 C44 C46 176(3) . .
C45 C43 C44 C46 -1(4) . .
C42 C43 C44 C41 159(21) . 2_756
C45 C43 C44 C41 -19(21) . 2_756
C46 C43 C44 C41 -17(21) . 2_756
C42 C43 C44 C45 178(3) . .
C46 C43 C44 C45 1(4) . .
C42 C43 C44 C42 5(5) . 2_756
C45 C43 C44 C42 -172(5) . 2_756
C46 C43 C44 C42 -171(6) . 2_756
C45 C43 C44 C42 -178(3) . .
C46 C43 C44 C42 -176(3) . .
C41 C42 C44 C46 172(6) . .
C43 C42 C44 C46 -6(5) . .
C44 C42 C44 C46 170(6) 2_756 .
C41 C42 C44 C41 3(7) . 2_756
C43 C42 C44 C41 -175(5) . 2_756
C44 C42 C44 C41 2(4) 2_756 2_756
C41 C42 C44 C45 176(3) . .
C43 C42 C44 C45 -2(3) . .
C44 C42 C44 C45 174(4) 2_756 .
C41 C42 C44 C43 178(3) . .
C44 C42 C44 C43 177(3) 2_756 .
C41 C42 C44 C42 2(3) . 2_756
C43 C42 C44 C42 -177(3) . 2_756
C44 C42 C44 C42 0.000(2) 2_756 2_756
